data_4327671
loop_
_publ_author_name
'Yan Ding'
'Phillip E. Fanwick'
'Richard A. Walton'

_publ_contact_author_address
;    Department of Chemistry
     Purdue University
     W. Lafayette
     IN 47907
     USA
;
_publ_contact_author_email walton@chem.purdue.edu
_publ_contact_author_fax 1(765)4940239
_publ_contact_author_name 'Richard A. Walton'
_publ_contact_author_phone 1(765)4945464
_publ_section_title
;
 Reactions of the Dirhenium(II) Complexes Re2X4(\m-dppm)2 (X = Cl, Br;
 dppm = Ph2PCH2PPh2) with Isocyanides. 19.1 Studies of the Reactions of
 Five Structural Isomers of Re2Cl2(\m-dppm)2(CO)(CNXyl)3 That Lead to the
 Dirhenium(I) Complexes [Re2(\m-Cl)(\m-CO)(\m-dppm)2(CNXyl)4]O3SCF3 and
 [Re2Cl(\m-dppm)2(CO)(CNXyl)3(NCCH3)]O3SCF3
;
_journal_name_full 'Inorganic Chemistry'
_journal_page_first 5165
_journal_page_last 5170
_journal_paper_doi 10.1021/ic990538+
_journal_volume 38
_journal_year 1999
_chemical_formula_sum 'C88 H80 Cl F3 N4 O4 P4 Re2 S'
_chemical_formula_weight 1878.45
_chemical_name_systematic ' ?'
_space_group_IT_number 12
_symmetry_cell_setting monoclinic
_symmetry_space_group_name_Hall '-C 2y'
_symmetry_space_group_name_H-M 'C 1 2/m 1'
_atom_type_scat_source 'International Tables for Crystallography (Vol C) '
_cell_angle_alpha 90.00
_cell_angle_beta 113.336(6)
_cell_angle_gamma 90.00
_cell_formula_units_Z 2
_cell_length_a 15.5808(11)
_cell_length_b 21.7521(18)
_cell_length_c 13.5611(11)
_cell_measurement_reflns_used 14570
_cell_measurement_temperature 295
_cell_measurement_theta_max 30
_cell_measurement_theta_min 4
_cell_volume 4220.1(6)
_computing_cell_refinement DENZO/SCALEPACK_(Otwinowski,_1996)
_computing_data_collection Collect_(Nonius,_1998)
_computing_data_reduction DENZO/SCALEPACK_(Otwinowski,_1996)
_computing_molecular_graphics Ortep-3_for_Windows_(Farrugia,_1997)
_computing_publication_material CIF_VAX_MolEN_(Fair,_1990)
_computing_structure_refinement SHELX97_(Sheldrick,_1997)
_computing_structure_solution PATTY_(DIRDIF92,_Beurskins,_1992)
_diffrn_ambient_temperature 295
_diffrn_radiation_type MO-K\a
_diffrn_radiation_wavelength 0.71073
_diffrn_reflns_av_R_equivalents 0.070
_diffrn_reflns_limit_h_max 22
_diffrn_reflns_limit_h_min 0
_diffrn_reflns_limit_k_max 31
_diffrn_reflns_limit_k_min 0
_diffrn_reflns_limit_l_max 17
_diffrn_reflns_limit_l_min -19
_diffrn_reflns_number 14570
_diffrn_reflns_theta_max 30.79
_diffrn_reflns_theta_min 4.00
_exptl_absorpt_coefficient_mu 3.091
_exptl_absorpt_correction_T_max 0.6290
_exptl_absorpt_correction_T_min 0.4220
_exptl_absorpt_correction_type refined_empirical_(Otwinowski_&_Minor,_1996)
_exptl_crystal_colour orange
_exptl_crystal_density_diffrn 1.48
_exptl_crystal_description rhomboid
_exptl_crystal_F_000 1876
_exptl_crystal_size_max 0.30
_exptl_crystal_size_mid 0.22
_exptl_crystal_size_min 0.15
_refine_diff_density_max 0.93
_refine_diff_density_min -2.18
_refine_ls_extinction_coef 0.48E-02
_refine_ls_extinction_method SHELXL97_(Sheldrick_1997)
_refine_ls_goodness_of_fit_ref 1.054
_refine_ls_hydrogen_treatment H_atoms_riding
_refine_ls_matrix_type full
_refine_ls_number_parameters 240
_refine_ls_number_reflns 6245
_refine_ls_number_restraints 0
_refine_ls_R_factor_gt 0.062
_refine_ls_shift/su_max 0.000
_refine_ls_structure_factor_coef Fsqd
_refine_ls_weighting_details 'w=1/[\s^2^(Fo^2^)+(0.0984P)^2^+5.4554P] where P=(Fo^2^+2Fc^2^)/3'
_refine_ls_weighting_scheme calc
_refine_ls_wR_factor_ref 0.154
_reflns_number_gt 4217
_reflns_number_total 6245
_reflns_threshold_expression >2.0\s(I)
_cod_data_source_file ic9905382B_2.cif
_cod_data_source_block Compound(I)
_cod_original_cell_volume 4220.1(12)
_cod_database_code 4327671

loop_
_symmetry_equiv_pos_as_xyz
'x, y, z'
'-x, y, -z'
'-x, -y, -z'
'x, -y, z'
'x+1/2, y+1/2, z'
'-x+1/2, y+1/2, -z'
'-x+1/2, -y+1/2, -z'
'x+1/2, -y+1/2, z'

loop_
_atom_site_aniso_label
_atom_site_aniso_U_11
_atom_site_aniso_U_22
_atom_site_aniso_U_33
_atom_site_aniso_U_12
_atom_site_aniso_U_13
_atom_site_aniso_U_23
Re 0.0608(2) 0.04111(19) 0.0766(3) 0.0000 0.02665(18) 0.0000
Cl 0.072(5) 0.054(3) 0.068(8) 0.0000 0.025(7) 0.0000
P 0.0634(9) 0.0463(8) 0.0929(12) -0.0030(6) 0.0316(9) -0.0013(7)
O(1) 0.10(2) 0.052(9) 0.08(2) 0.0000 0.024(16) 0.0000
N(10) 0.098(5) 0.153(8) 0.093(5) -0.051(5) 0.049(4) -0.054(5)
C(1) 0.079(18) 0.079(17) 0.10(3) 0.0000 0.04(3) 0.0000
C(10) 0.063(4) 0.093(5) 0.070(4) -0.012(3) 0.026(3) -0.005(4)
C(11) 0.086(5) 0.177(12) 0.082(5) -0.048(7) 0.046(4) -0.051(7)
C(12) 0.108(7) 0.152(11) 0.115(8) -0.045(7) 0.059(6) -0.051(8)
C(13) 0.142(10) 0.168(13) 0.137(10) -0.042(9) 0.058(8) -0.081(10)
C(14) 0.183(15) 0.24(2) 0.144(13) -0.057(15) 0.068(11) -0.118(15)
C(15) 0.200(17) 0.22(2) 0.096(8) -0.035(15) 0.023(9) -0.077(11)
C(16) 0.135(9) 0.163(13) 0.100(8) -0.018(9) 0.038(7) -0.043(8)
C(17) 0.138(10) 0.162(12) 0.136(10) -0.034(9) 0.065(8) -0.024(9)
C(18) 0.184(15) 0.21(2) 0.107(9) -0.008(14) 0.023(9) -0.026(11)
C(1B) 0.062(5) 0.053(5) 0.098(7) 0.0000 0.026(5) 0.0000
C(111) 0.086(5) 0.043(3) 0.119(6) -0.006(3) 0.054(5) -0.008(3)
C(112) 0.099(6) 0.075(5) 0.111(7) -0.011(4) 0.051(6) -0.014(4)
C(113) 0.156(11) 0.111(7) 0.119(8) -0.013(8) 0.087(8) -0.005(6)
C(114) 0.166(12) 0.103(8) 0.161(12) -0.003(8) 0.120(11) 0.000(8)
C(115) 0.128(9) 0.081(6) 0.219(15) -0.016(6) 0.122(11) -0.011(8)
C(116) 0.090(5) 0.072(4) 0.151(9) -0.005(4) 0.070(6) -0.003(5)
C(121) 0.071(4) 0.053(3) 0.098(5) -0.005(3) 0.040(4) -0.005(3)
C(122) 0.079(4) 0.047(3) 0.134(7) -0.011(3) 0.040(4) -0.009(4)
C(123) 0.120(7) 0.049(4) 0.173(10) -0.018(4) 0.082(8) -0.027(5)
C(124) 0.133(8) 0.081(6) 0.124(8) -0.031(6) 0.059(7) -0.043(6)
C(125) 0.136(8) 0.098(7) 0.102(6) -0.028(6) 0.040(6) -0.026(5)
C(126) 0.100(5) 0.070(5) 0.103(6) -0.009(4) 0.038(5) -0.004(4)

loop_
_atom_site_label
_atom_site_fract_x
_atom_site_fract_y
_atom_site_fract_z
_atom_site_U_iso_or_equiv
_atom_site_thermal_displace_type
_atom_site_calc_flag
Re 0.0000 0.067627(13) 0.0000 0.05968(14) Uani ?
Cl 0.0465(8) 0.0000 0.1724(9) 0.066(4) Uani ?
P 0.16288(13) 0.06916(7) 0.02916(18) 0.0673(6) Uani ?
O(1) 0.067(3) 0.0000 0.210(2) 0.081(11) Uani ?
N(10) 0.0420(6) 0.1676(5) 0.1772(7) 0.111(4) Uani ?
C(1) 0.038(4) 0.0000 0.124(3) 0.085(15) Uani ?
C(10) 0.0256(5) 0.1324(4) 0.1087(6) 0.075(3) Uani ?
C(11) 0.0647(7) 0.2094(7) 0.2626(7) 0.111(4) Uani ?
C(12) 0.0439(8) 0.2712(7) 0.2417(10) 0.120(5) Uani ?
C(13) 0.0685(10) 0.3103(8) 0.3240(12) 0.148(6) Uani ?
C(14) 0.1148(14) 0.2858(12) 0.4290(16) 0.188(9) Uani ?
C(15) 0.1323(13) 0.2262(11) 0.4472(11) 0.183(9) Uani ?
C(16) 0.1110(10) 0.1864(8) 0.3652(10) 0.135(6) Uani ?
C(17) -0.0063(9) 0.2940(7) 0.1312(11) 0.142(6) Uani ?
C(18) 0.1348(12) 0.1192(10) 0.3905(11) 0.178(9) Uani ?
C(1B) 0.2244(7) 0.0000 0.0964(9) 0.073(4) Uani ?
C(111) 0.2009(6) 0.0788(3) -0.0829(8) 0.078(3) Uani ?
C(112) 0.1391(8) 0.0809(4) -0.1849(9) 0.092(4) Uani ?
C(113) 0.1706(10) 0.0883(6) -0.2684(10) 0.118(6) Uani ?
C(114) 0.2604(12) 0.0913(6) -0.2502(14) 0.126(7) Uani ?
C(115) 0.3234(10) 0.0891(5) -0.1487(15) 0.126(7) Uani ?
C(116) 0.2951(7) 0.0824(4) -0.0601(10) 0.097(4) Uani ?
C(121) 0.2296(5) 0.1301(3) 0.1198(7) 0.072(3) Uani ?
C(122) 0.2091(5) 0.1898(3) 0.0839(8) 0.087(3) Uani ?
C(123) 0.2552(8) 0.2388(4) 0.1511(11) 0.106(5) Uani ?
C(124) 0.3199(8) 0.2279(5) 0.2531(10) 0.110(5) Uani ?
C(125) 0.3387(8) 0.1701(5) 0.2864(8) 0.114(4) Uani ?
C(126) 0.2951(6) 0.1208(4) 0.2224(7) 0.092(3) Uani ?
H(13) 0.0558 0.3521 0.3130 0.1930 Uiso calc
H(14) 0.1335 0.3125 0.4873 0.2440 Uiso calc
H(15) 0.1597 0.2118 0.5174 0.2370 Uiso calc
H(112) 0.0755 0.0775 -0.2007 0.1200 Uiso calc
H(113) 0.1267 0.0911 -0.3387 0.1540 Uiso calc
H(114) 0.2795 0.0950 -0.3068 0.1640 Uiso calc
H(115) 0.3867 0.0920 -0.1350 0.1640 Uiso calc
H(116) 0.3391 0.0806 0.0104 0.1270 Uiso calc
H(122) 0.1648 0.1975 0.0151 0.1140 Uiso calc
H(123) 0.2418 0.2790 0.1264 0.1390 Uiso calc
H(124) 0.3500 0.2603 0.2981 0.1430 Uiso calc
H(125) 0.3830 0.1627 0.3553 0.1480 Uiso calc
H(126) 0.3099 0.0811 0.2488 0.1190 Uiso calc
H(17A) -0.0116 0.3380 0.1324 0.1850 Uiso calc
H(17B) -0.0676 0.2761 0.1011 0.1850 Uiso calc
H(17C) 0.0277 0.2829 0.0883 0.1850 Uiso calc
H(18A) 0.1188 0.1070 0.4492 0.2320 Uiso calc
H(18B) 0.2005 0.1131 0.4100 0.2320 Uiso calc
H(18C) 0.1002 0.0947 0.3285 0.2320 Uiso calc
H(1B1) 0.2869 0.0000 0.0970 0.0940 Uiso calc
H(1B2) 0.2302 0.0000 0.1703 0.0940 Uiso calc

loop_
_geom_angle_atom_site_label_1
_geom_angle_atom_site_label_2
_geom_angle_atom_site_label_3
_geom_angle
C(10) Re C(10) 88.3(5)
C(10) Re C(1) 175.7(13)
C(10) Re C(1) 89.6(8)
C(10) Re C(1) 89.6(8)
C(10) Re C(1) 175.7(13)
C(1) Re C(1) 92.8(16)
C(10) Re P 88.8(2)
C(10) Re P 90.1(2)
C(1) Re P 95.0(14)
C(1) Re P 86.1(14)
C(10) Re P 90.1(2)
C(10) Re P 88.8(2)
C(1) Re P 86.1(14)
C(1) Re P 95.0(14)
P Re P 178.41(7)
C(10) Re Cl 168.3(3)
C(10) Re Cl 80.2(3)
C(1) Re Cl 9.6(7)
C(1) Re Cl 102.0(9)
P Re Cl 93.2(3)
P Re Cl 87.7(3)
C(10) Re Cl 80.2(3)
C(10) Re Cl 168.3(3)
C(1) Re Cl 102.0(9)
C(1) Re Cl 9.6(7)
P Re Cl 87.7(3)
P Re Cl 93.2(3)
Cl Re Cl 111.4(3)
C(10) Re Re 135.9(2)
C(10) Re Re 135.9(2)
C(1) Re Re 46.4(8)
C(1) Re Re 46.4(8)
P Re Re 90.79(3)
P Re Re 90.79(3)
Cl Re Re 55.70(15)
Cl Re Re 55.70(15)
Re Cl Re 68.6(3)
O(1) C(1) Re 136.3(9)
O(1) C(1) Re 136.3(9)
Re C(1) Re 87.2(16)
C(1B) P C(121) 102.5(4)
C(1B) P C(111) 103.2(4)
C(121) P C(111) 100.9(3)
C(1B) P Re 112.5(3)
C(121) P Re 113.7(2)
C(111) P Re 121.8(3)
C(10) N(10) C(11) 178.0(13)
N(10) C(10) Re 175.9(8)
C(16) C(11) C(12) 122.9(11)
C(16) C(11) N(10) 117.2(14)
C(12) C(11) N(10) 119.8(11)
C(13) C(12) C(11) 118.8(14)
C(13) C(12) C(17) 119.8(16)
C(11) C(12) C(17) 121.5(10)
C(12) C(13) C(14) 117.6(17)
C(15) C(14) C(13) 122.5(13)
C(14) C(15) C(16) 120.7(18)
C(15) C(16) C(11) 117.3(18)
C(15) C(16) C(18) 118.5(15)
C(11) C(16) C(18) 124.1(12)
P C(1B) P 111.3(6)
C(112) C(111) C(116) 119.9(9)
C(112) C(111) P 121.3(7)
C(116) C(111) P 118.8(8)
C(111) C(112) C(113) 119.7(10)
C(114) C(113) C(112) 122.3(13)
C(113) C(114) C(115) 118.7(11)
C(114) C(115) C(116) 121.3(11)
C(111) C(116) C(115) 118.0(12)
C(126) C(121) C(122) 118.0(7)
C(126) C(121) P 124.8(6)
C(122) C(121) P 117.1(6)
C(121) C(122) C(123) 119.9(9)
C(124) C(123) C(122) 120.5(9)
C(125) C(124) C(123) 118.8(9)
C(124) C(125) C(126) 122.3(10)
C(121) C(126) C(125) 120.4(9)

loop_
_geom_bond_atom_site_label_1
_geom_bond_atom_site_label_2
_geom_bond_distance
Re C(10) 1.962(8)
Re C(10) 1.962(8)
Re C(1) 2.13(3)
Re C(1) 2.13(3)
Re P 2.4089(18)
Re P 2.4089(18)
Re Cl 2.611(10)
Re Cl 2.611(10)
Re Re 2.9420(6)
Cl Re 2.611(10)
C(1) O(1) 1.07(5)
C(1) Re 2.13(3)
P C(1B) 1.822(6)
P C(121) 1.826(7)
P C(111) 1.849(9)
N(10) C(10) 1.152(11)
N(10) C(11) 1.402(12)
C(11) C(16) 1.383(18)
C(11) C(12) 1.386(18)
C(12) C(13) 1.333(15)
C(12) C(17) 1.474(18)
C(13) C(14) 1.42(3)
C(14) C(15) 1.33(3)
C(15) C(16) 1.343(19)
C(16) C(18) 1.51(2)
C(1B) P 1.822(6)
C(111) C(112) 1.337(14)
C(111) C(116) 1.376(12)
C(112) C(113) 1.411(14)
C(113) C(114) 1.323(19)
C(114) C(115) 1.338(18)
C(115) C(116) 1.442(17)
C(121) C(126) 1.376(12)
C(121) C(122) 1.380(10)
C(122) C(123) 1.401(11)
C(123) C(124) 1.372(15)
C(124) C(125) 1.328(15)
C(125) C(126) 1.377(12)
